data_4329750
loop_
_publ_author_name
'Javier Cepeda'
'Rolindes Balda'
'Garikoitz Beobide'
'Oscar Castillo'
'Joaqu\'in Fern\'andez'
'Antonio Luque'
'Sonia P\'erez-Y\'a\~nez'
'Pascual Rom\'an'

_publ_contact_author
;
Oscar Castillo. Departamento de Quimica Inorganica. 
Facultad de Ciencia y Tecnologia
Universidad del Pais Vasco,  Apdo. 644, 
E-48080 Bilbao, Spain
;
_publ_contact_author_email oscar.castillo@ehu.es
_publ_contact_author_fax '+34-946 013 500'
_publ_contact_author_phone '+34-946 015 991'
_publ_section_title
;
 Synthetic Control to Achieve Lanthanide(III)/Pyrimidine-4,6-dicarboxylate
 Compounds by Preventing Oxalate Formation: Structural, Magnetic, and
 Luminescent Properties
;
_journal_name_full 'Inorganic Chemistry'
_journal_page_first 7875
_journal_page_last 7888
_journal_paper_doi 10.1021/ic3009392
_journal_volume 51
_journal_year 2012
_chemical_compound_source 'synthesis as described'
_chemical_formula_moiety 'C18 H30 Eu2 N6 O18 , 11(H2 O)'
_chemical_formula_structural 'C18 H30 Eu2 N6 O18 , 11(H2 O)'
_chemical_formula_sum 'C18 H52 Eu2 N6 O29'
_chemical_formula_weight 1120.58
_chemical_name_systematic
;
poly-{[tris(mu-pyrimidine-4,6-dicarboxylato)-k2N,O:k2N',O')-
hexaacuadieuropium(III)]undecahydrate}
;
_space_group_IT_number 14
_symmetry_cell_setting monoclinic
_symmetry_Int_Tables_number 14
_symmetry_space_group_name_Hall '-P 2ybc'
_symmetry_space_group_name_H-M 'P 1 21/c 1'
_atom_sites_solution_hydrogens geom
_atom_sites_solution_primary direct
_atom_sites_solution_secondary difmap
_audit_creation_method SHELXL97
_cell_angle_alpha 90.00
_cell_angle_beta 91.293(6)
_cell_angle_gamma 90.00
_cell_formula_units_Z 4
_cell_length_a 22.601(2)
_cell_length_b 11.881(1)
_cell_length_c 14.441(1)
_cell_measurement_reflns_used 9082
_cell_measurement_temperature 100(2)
_cell_measurement_theta_max 26.48
_cell_measurement_theta_min 1.80
_cell_volume 3876.7(5)
_computing_cell_refinement
;
CrysAlisPro, Agilent Technologies,
Version 1.171.35.15 (release 03-08-2011 CrysAlis171 .NET)
(compiled Aug  3 2011,13:03:54)
;
_computing_data_collection
;
CrysAlisPro, Agilent Technologies,
Version 1.171.35.15 (release 03-08-2011 CrysAlis171 .NET)
(compiled Aug  3 2011,13:03:54)
;
_computing_data_reduction
;
CrysAlisPro, Agilent Technologies,
Version 1.171.35.15 (release 03-08-2011 CrysAlis171 .NET)
(compiled Aug  3 2011,13:03:54)
;
_computing_molecular_graphics 'Ortep-3 (Farrugia, 1997)'
_computing_publication_material 'WinGX (Farrugia, 1999)'
_computing_structure_refinement 'SHELXL-97 (Sheldrick, 1997)'
_computing_structure_solution 'Sir92 (Altomare et al., 1993)'
_diffrn_ambient_temperature 100(2)
_diffrn_measured_fraction_theta_full 0.993
_diffrn_measured_fraction_theta_max 0.993
_diffrn_measurement_device_type 'SuperNova, Single source at offset), Eos'
_diffrn_measurement_method \w
_diffrn_radiation_monochromator mirror
_diffrn_radiation_source 'SuperNova (Mo) x-ray Source'
_diffrn_radiation_type MoK\a
_diffrn_radiation_wavelength 0.71073
_diffrn_reflns_av_R_equivalents 0.0440
_diffrn_reflns_av_sigmaI/netI 0.0286
_diffrn_reflns_limit_h_max 25
_diffrn_reflns_limit_h_min -28
_diffrn_reflns_limit_k_max 14
_diffrn_reflns_limit_k_min -14
_diffrn_reflns_limit_l_max 18
_diffrn_reflns_limit_l_min -18
_diffrn_reflns_number 9082
_diffrn_reflns_theta_full 26.48
_diffrn_reflns_theta_max 26.48
_diffrn_reflns_theta_min 1.80
_diffrn_standards_decay_% 0
_diffrn_standards_interval_count 0
_diffrn_standards_interval_time 0
_diffrn_standards_number 0
_exptl_absorpt_coefficient_mu 3.312
_exptl_absorpt_correction_T_max 0.610
_exptl_absorpt_correction_T_min 0.356
_exptl_absorpt_correction_type numerical
_exptl_absorpt_process_details
;
CrysAlisPro, Agilent Technologies,
Version 1.171.35.15 (release 03-08-2011 CrysAlis171 .NET)
(compiled Aug  3 2011,13:03:54)
Analytical numeric absorption correction using a multifaceted crystal
model based on expressions derived by R.C. Clark & J.S. Reid.
(Clark, R. C. & Reid, J. S. (1995). Acta Cryst. A51, 887-897)
;
_exptl_crystal_colour colourless
_exptl_crystal_density_diffrn 1.920
_exptl_crystal_density_meas 1.92(1)
_exptl_crystal_density_method flotation
_exptl_crystal_description prism
_exptl_crystal_F_000 2240
_exptl_crystal_size_max 0.38
_exptl_crystal_size_mid 0.25
_exptl_crystal_size_min 0.15
_refine_diff_density_max 2.470
_refine_diff_density_min -3.163
_refine_diff_density_rms 0.228
_refine_ls_extinction_method none
_refine_ls_goodness_of_fit_ref 1.117
_refine_ls_hydrogen_treatment constr
_refine_ls_matrix_type full
_refine_ls_number_parameters 508
_refine_ls_number_reflns 9082
_refine_ls_number_restraints 1
_refine_ls_restrained_S_all 1.117
_refine_ls_R_factor_all 0.0650
_refine_ls_R_factor_gt 0.0546
_refine_ls_shift/su_max 0.002
_refine_ls_shift/su_mean 0.000
_refine_ls_structure_factor_coef Fsqd
_refine_ls_weighting_details 'calc w=1/[\s^2^(Fo^2^)+(0.0684P)^2^+44.6121P] where P=(Fo^2^+2Fc^2^)/3'
_refine_ls_weighting_scheme calc
_refine_ls_wR_factor_gt 0.1403
_refine_ls_wR_factor_ref 0.1462
_reflns_number_gt 7674
_reflns_number_total 9082
_reflns_threshold_expression >2sigma(I)
_cod_data_source_file ic3009392_si_002_2.cif
_cod_data_source_block 1-Eu
_cod_original_sg_symbol_H-M 'P 21/c'
_cod_database_code 4329750
_cell_oxdiff_twin_number 2

loop_
_symmetry_equiv_pos_as_xyz
'x, y, z'
'-x, y+1/2, -z+1/2'
'-x, -y, -z'
'x, -y-1/2, z-1/2'

loop_
_atom_site_label
_atom_site_type_symbol
_atom_site_fract_x
_atom_site_fract_y
_atom_site_fract_z
_atom_site_U_iso_or_equiv
_atom_site_adp_type
_atom_site_occupancy
_atom_site_symmetry_multiplicity
_atom_site_calc_flag
_atom_site_refinement_flags
_atom_site_disorder_assembly
_atom_site_disorder_group
Eu1 Eu 0.588085(19) -0.03986(4) 0.74954(3) 0.01203(17) Uani 1 1 d . . .
Eu2 Eu 0.913772(19) -0.03864(4) 0.74296(3) 0.00961(15) Uani 1 1 d . . .
N11 N 0.4979(4) 0.0881(7) 0.8054(5) 0.0128(16) Uani 1 1 d . . .
C12 C 0.4836(4) 0.1887(7) 0.7751(7) 0.0171(19) Uani 1 1 d . . .
H12 H 0.5051 0.2167 0.7260 0.021 Uiso 1 1 calc R . .
N13 N 0.4414(3) 0.2545(7) 0.8076(5) 0.0129(16) Uani 1 1 d . . .
C14 C 0.4100(4) 0.2113(8) 0.8768(6) 0.0142(19) Uani 1 1 d . . .
C15 C 0.4208(4) 0.1047(8) 0.9118(6) 0.017(2) Uani 1 1 d . . .
H15 H 0.3987 0.0753 0.9597 0.020 Uiso 1 1 calc R . .
C16 C 0.4654(4) 0.0445(7) 0.8729(6) 0.0111(18) Uani 1 1 d . . .
C17 C 0.4825(5) -0.0719(8) 0.9049(6) 0.015(2) Uani 1 1 d . . .
O171 O 0.5242(3) -0.1185(5) 0.8606(4) 0.0153(14) Uani 1 1 d . . .
O172 O 0.4582(3) -0.1134(6) 0.9734(4) 0.0171(15) Uani 1 1 d . . .
C18 C 0.3667(5) 0.2936(8) 0.9216(7) 0.022(2) Uani 1 1 d . . .
O181 O 0.3663(3) 0.3914(6) 0.8877(5) 0.0209(16) Uani 1 1 d . . .
O182 O 0.3371(4) 0.2589(7) 0.9866(6) 0.035(2) Uani 1 1 d . . .
N21 N 0.6979(3) 0.0460(6) 0.7276(6) 0.0130(16) Uani 1 1 d . . .
C22 C 0.7514(5) -0.0038(7) 0.7398(7) 0.0150(16) Uani 1 1 d . . .
H22 H 0.7519 -0.0779 0.7607 0.018 Uiso 1 1 calc R . .
N23 N 0.8029(3) 0.0446(6) 0.7244(5) 0.0093(15) Uani 1 1 d . . .
C24 C 0.8019(4) 0.1548(8) 0.6986(6) 0.0110(18) Uani 1 1 d . . .
C25 C 0.7506(5) 0.2115(6) 0.6888(6) 0.0166(18) Uani 1 1 d . . .
H25 H 0.7503 0.2876 0.6736 0.020 Uiso 1 1 calc R . .
C26 C 0.6980(4) 0.1537(8) 0.7018(6) 0.015(2) Uani 1 1 d . . .
C27 C 0.6376(4) 0.2069(9) 0.6874(7) 0.018(2) Uani 1 1 d . . .
O271 O 0.5948(3) 0.1377(6) 0.6831(5) 0.0198(15) Uani 1 1 d . . .
O272 O 0.6352(3) 0.3107(6) 0.6795(5) 0.0263(17) Uani 1 1 d . . .
C28 C 0.8612(4) 0.2083(8) 0.6820(6) 0.014(2) Uani 1 1 d . . .
O281 O 0.9041(3) 0.1411(5) 0.6775(4) 0.0127(13) Uani 1 1 d . . .
O282 O 0.8637(3) 0.3102(6) 0.6725(5) 0.0257(17) Uani 1 1 d . . .
N31 N 0.9447(3) -0.2397(7) 0.6821(5) 0.0114(15) Uani 1 1 d . . .
C32 C 0.9855(4) -0.3063(7) 0.7209(6) 0.0121(18) Uani 1 1 d . . .
H32 H 1.0066 -0.2784 0.7720 0.014 Uiso 1 1 calc R . .
N33 N 0.9987(3) -0.4100(6) 0.6921(5) 0.0102(15) Uani 1 1 d . . .
C34 C 0.9668(4) -0.4509(8) 0.6212(5) 0.0097(17) Uani 1 1 d . . .
C35 C 0.9231(4) -0.3873(8) 0.5766(7) 0.016(2) Uani 1 1 d . . .
H35 H 0.8999 -0.4162 0.5281 0.019 Uiso 1 1 calc R . .
C36 C 0.9160(4) -0.2778(8) 0.6088(6) 0.014(2) Uani 1 1 d . . .
C37 C 0.8738(4) -0.1951(8) 0.5593(6) 0.0139(19) Uani 1 1 d . . .
O371 O 0.8699(3) -0.1017(5) 0.5990(4) 0.0158(14) Uani 1 1 d . . .
O372 O 0.8495(3) -0.2229(6) 0.4871(5) 0.0213(16) Uani 1 1 d . . .
C38 C 0.9818(4) -0.5711(7) 0.5946(6) 0.0093(18) Uani 1 1 d . . .
O381 O 1.0214(3) -0.6181(5) 0.6420(4) 0.0141(14) Uani 1 1 d . . .
O382 O 0.9558(3) -0.6129(5) 0.5258(4) 0.0130(14) Uani 1 1 d . . .
O1W O 0.6545(3) -0.1691(6) 0.8281(5) 0.0188(15) Uani 1 1 d . . .
O2W O 0.6189(3) 0.0577(6) 0.8900(5) 0.0201(15) Uani 1 1 d . . .
O3W O 0.5054(3) -0.0298(6) 0.6381(5) 0.0193(16) Uani 1 1 d . . .
O4W O 0.8808(3) 0.0540(6) 0.8828(5) 0.0220(16) Uani 1 1 d . . .
O5W O 0.9980(3) -0.0236(6) 0.6376(4) 0.0166(15) Uani 1 1 d . . .
O6W O 0.8494(3) -0.1754(6) 0.8118(4) 0.0161(14) Uani 1 1 d . . .
O7W O 0.6976(4) -0.3693(7) 0.7796(6) 0.040(2) Uani 1 1 d . . .
O8W O 0.7049(8) 0.111(2) 1.0072(18) 0.116(9) Uani 0.656(4) 1 d P A 1
O8W' O 0.7441(11) 0.0961(15) 0.9218(14) 0.025(5) Uani 0.344(4) 1 d P B 2
O9W O 0.4793(4) -0.1606(6) 0.4919(5) 0.034(2) Uani 1 1 d . . .
O10W O 0.3903(3) -0.0291(6) 0.6946(5) 0.0263(17) Uani 1 1 d . . .
O11W O 0.3577(4) -0.0764(8) 0.5161(6) 0.041(2) Uani 1 1 d . . .
O12W O 1.1461(4) -0.0789(7) 0.5281(5) 0.037(2) Uani 1 1 d . . .
O13W O 0.7490(4) -0.4009(6) 0.9466(5) 0.0345(17) Uani 1 1 d . . .
O14W O 0.8111(3) -0.3535(7) 0.7138(6) 0.037(2) Uani 1 1 d . . .
O15W O 0.9752(4) -0.8394(6) 0.5039(5) 0.0275(18) Uani 1 1 d . . .
O16W O 0.8839(3) 0.4823(7) 0.7970(5) 0.0271(17) Uani 1 1 d . . .
O17W O 0.7478(7) 0.3127(9) 0.9329(8) 0.078(3) Uani 1 1 d . . .
H11W H 0.6691 -0.2304 0.8082 0.118 Uiso 1 1 d . . .
H12W H 0.6593 -0.1756 0.8894 0.118 Uiso 1 1 d . . .
H21W H 0.6562 0.0753 0.9043 0.118 Uiso 1 1 d . . .
H22W H 0.6007 0.0753 0.9373 0.118 Uiso 1 1 d . . .
H31W H 0.5075 0.0272 0.6030 0.118 Uiso 1 1 d . . .
H32W H 0.4696 -0.0324 0.6542 0.118 Uiso 1 1 d . . .
H41W H 0.9012 0.0726 0.9284 0.118 Uiso 1 1 d . . .
H42W H 0.8441 0.0699 0.8993 0.118 Uiso 1 1 d . . .
H51W H 0.9900 0.0298 0.6005 0.118 Uiso 1 1 d . . .
H52W H 1.0347 -0.0159 0.6506 0.118 Uiso 1 1 d . . .
H61W H 0.8415 -0.2322 0.7781 0.118 Uiso 1 1 d . . .
H62W H 0.8481 -0.1997 0.8670 0.118 Uiso 1 1 d . . .

loop_
_atom_site_aniso_label
_atom_site_aniso_U_11
_atom_site_aniso_U_22
_atom_site_aniso_U_33
_atom_site_aniso_U_23
_atom_site_aniso_U_13
_atom_site_aniso_U_12
Eu1 0.0118(3) 0.0066(3) 0.0177(5) 0.00008(15) 0.00096(18) 0.00024(17)
Eu2 0.0125(3) 0.0091(3) 0.0072(3) 0.00018(16) -0.00079(18) -0.00073(17)
N11 0.015(4) 0.009(4) 0.014(4) -0.002(3) 0.002(3) 0.002(3)
C12 0.016(5) 0.011(4) 0.024(5) -0.001(4) -0.002(4) 0.005(4)
N13 0.013(4) 0.010(4) 0.016(4) 0.006(3) 0.005(3) 0.005(3)
C14 0.012(5) 0.018(5) 0.013(4) 0.000(4) 0.003(3) -0.005(4)
C15 0.018(5) 0.013(5) 0.020(5) 0.007(4) 0.004(4) -0.003(4)
C16 0.013(5) 0.004(4) 0.017(4) 0.002(3) -0.003(3) -0.001(4)
C17 0.024(6) 0.010(5) 0.012(4) 0.000(3) -0.003(4) -0.009(4)
O171 0.016(4) 0.009(3) 0.022(3) 0.000(3) 0.003(3) 0.001(3)
O172 0.022(4) 0.013(4) 0.017(3) 0.002(3) 0.007(3) -0.002(3)
C18 0.016(5) 0.014(5) 0.035(6) 0.006(4) 0.015(4) -0.001(4)
O181 0.024(4) 0.017(4) 0.023(4) 0.007(3) 0.006(3) 0.004(3)
O182 0.036(5) 0.020(4) 0.051(5) 0.014(4) 0.025(4) 0.009(4)
N21 0.013(4) 0.008(4) 0.018(4) 0.001(3) 0.002(3) 0.000(3)
C22 0.014(4) 0.010(3) 0.021(5) 0.004(4) -0.002(4) -0.002(4)
N23 0.008(3) 0.009(4) 0.011(4) -0.001(3) -0.002(3) -0.001(3)
C24 0.013(5) 0.014(5) 0.006(4) -0.003(3) -0.004(3) 0.003(4)
C25 0.019(4) 0.007(4) 0.023(5) 0.004(3) -0.003(4) -0.009(5)
C26 0.021(5) 0.010(5) 0.016(4) -0.005(3) 0.004(4) 0.005(4)
C27 0.012(5) 0.017(6) 0.026(5) 0.002(4) -0.002(4) -0.003(4)
O271 0.011(3) 0.011(4) 0.037(4) 0.006(3) 0.003(3) 0.002(3)
O272 0.024(4) 0.009(4) 0.045(5) 0.001(3) -0.011(3) 0.004(3)
C28 0.023(5) 0.012(5) 0.008(4) 0.000(3) 0.004(3) -0.005(4)
O281 0.012(3) 0.012(3) 0.014(3) 0.003(2) 0.001(2) 0.001(3)
O282 0.024(4) 0.009(4) 0.043(5) 0.001(3) 0.011(3) -0.003(3)
N31 0.010(4) 0.015(4) 0.009(3) -0.007(3) -0.001(3) 0.003(3)
C32 0.015(4) 0.011(4) 0.011(4) 0.004(3) 0.001(4) 0.000(3)
N33 0.014(4) 0.010(4) 0.007(3) -0.002(3) -0.003(3) -0.002(3)
C34 0.009(4) 0.015(5) 0.005(4) -0.002(3) 0.000(3) 0.000(4)
C35 0.016(5) 0.015(5) 0.017(5) -0.006(4) -0.005(4) 0.001(4)
C36 0.018(5) 0.014(5) 0.012(4) -0.003(4) -0.001(4) 0.005(4)
C37 0.009(4) 0.018(5) 0.015(4) 0.000(4) 0.005(3) 0.004(4)
O371 0.026(4) 0.008(3) 0.013(3) 0.000(2) -0.008(3) 0.010(3)
O372 0.022(4) 0.023(4) 0.018(3) -0.010(3) -0.008(3) 0.011(3)
C38 0.016(5) 0.008(4) 0.005(4) 0.000(3) 0.006(3) 0.001(4)
O381 0.016(4) 0.011(3) 0.016(3) 0.001(2) 0.003(3) 0.002(3)
O382 0.022(4) 0.009(3) 0.008(3) 0.004(2) -0.003(2) -0.002(3)
O1W 0.019(4) 0.012(3) 0.026(4) 0.001(3) 0.001(3) 0.003(3)
O2W 0.024(4) 0.013(4) 0.023(4) -0.008(3) 0.000(3) -0.001(3)
O3W 0.019(4) 0.017(4) 0.022(4) -0.001(3) -0.005(3) 0.003(3)
O4W 0.029(4) 0.021(4) 0.016(3) 0.000(3) -0.002(3) 0.002(3)
O5W 0.020(4) 0.014(4) 0.017(3) 0.005(3) 0.002(3) 0.004(3)
O6W 0.018(4) 0.013(4) 0.017(3) 0.003(2) 0.000(3) -0.003(3)
O7W 0.028(4) 0.025(4) 0.067(6) -0.008(4) 0.009(4) 0.008(3)
O8W 0.036(11) 0.15(2) 0.17(2) -0.080(19) -0.009(13) -0.004(13)
O8W' 0.024(12) 0.016(9) 0.035(12) -0.001(8) 0.002(10) -0.018(10)
O9W 0.066(6) 0.017(4) 0.019(4) -0.006(3) -0.010(4) 0.004(4)
O10W 0.019(4) 0.025(4) 0.035(4) 0.003(3) 0.003(3) 0.000(3)
O11W 0.054(6) 0.035(5) 0.034(5) 0.001(4) 0.001(4) -0.008(4)
O12W 0.061(6) 0.029(5) 0.023(4) 0.003(3) -0.001(4) 0.004(4)
O13W 0.028(4) 0.028(4) 0.047(5) -0.006(3) -0.004(4) 0.003(4)
O14W 0.027(4) 0.024(4) 0.060(6) -0.016(4) 0.008(4) -0.007(3)
O15W 0.053(6) 0.012(4) 0.017(4) -0.005(3) 0.006(3) 0.002(4)
O16W 0.024(4) 0.031(5) 0.026(4) 0.001(3) -0.006(3) -0.002(3)
O17W 0.074(7) 0.066(7) 0.096(9) -0.017(6) 0.009(8) -0.005(8)

loop_
_atom_type_symbol
_atom_type_description
_atom_type_scat_dispersion_real
_atom_type_scat_dispersion_imag
_atom_type_scat_source
C C 0.0033 0.0016 'International Tables Vol C Tables 4.2.6.8 and 6.1.1.4'
H H 0.0000 0.0000 'International Tables Vol C Tables 4.2.6.8 and 6.1.1.4'
N N 0.0061 0.0033 'International Tables Vol C Tables 4.2.6.8 and 6.1.1.4'
O O 0.0106 0.0060 'International Tables Vol C Tables 4.2.6.8 and 6.1.1.4'
Eu Eu -0.1578 3.6682 'International Tables Vol C Tables 4.2.6.8 and 6.1.1.4'

loop_
_geom_angle_atom_site_label_1
_geom_angle_atom_site_label_2
_geom_angle_atom_site_label_3
_geom_angle
_geom_angle_site_symmetry_1
_geom_angle_site_symmetry_3
O271 Eu1 O171 133.0(2) . .
O271 Eu1 O181 86.3(2) . 2_646
O171 Eu1 O181 134.7(2) . 2_646
O271 Eu1 O1W 136.6(2) . .
O171 Eu1 O1W 79.3(2) . .
O181 Eu1 O1W 84.1(2) 2_646 .
O271 Eu1 O2W 83.7(2) . .
O171 Eu1 O2W 77.9(2) . .
O181 Eu1 O2W 137.2(2) 2_646 .
O1W Eu1 O2W 75.3(2) . .
O271 Eu1 O3W 74.9(2) . .
O171 Eu1 O3W 89.7(2) . .
O181 Eu1 O3W 79.0(2) 2_646 .
O1W Eu1 O3W 143.1(2) . .
O2W Eu1 O3W 136.8(2) . .
O271 Eu1 N13 136.4(2) . 2_646
O171 Eu1 N13 72.3(2) . 2_646
O181 Eu1 N13 62.6(2) 2_646 2_646
O1W Eu1 N13 73.2(2) . 2_646
O2W Eu1 N13 139.8(2) . 2_646
O3W Eu1 N13 70.0(2) . 2_646
O271 Eu1 N11 70.5(2) . .
O171 Eu1 N11 62.7(2) . .
O181 Eu1 N11 141.8(2) 2_646 .
O1W Eu1 N11 133.5(2) . .
O2W Eu1 N11 71.5(2) . .
O3W Eu1 N11 66.1(2) . .
N13 Eu1 N11 115.3(2) 2_646 .
O271 Eu1 N21 62.7(2) . .
O171 Eu1 N21 143.2(2) . .
O181 Eu1 N21 67.6(2) 2_646 .
O1W Eu1 N21 74.5(2) . .
O2W Eu1 N21 70.8(2) . .
O3W Eu1 N21 126.5(2) . .
N13 Eu1 N21 122.2(2) 2_646 .
N11 Eu1 N21 121.8(2) . .
O281 Eu2 O381 133.8(2) . 2_756
O281 Eu2 O371 84.4(2) . .
O381 Eu2 O371 135.6(2) 2_756 .
O281 Eu2 O6W 136.8(2) . .
O381 Eu2 O6W 79.2(2) 2_756 .
O371 Eu2 O6W 84.6(2) . .
O281 Eu2 O4W 84.0(2) . .
O381 Eu2 O4W 78.2(2) 2_756 .
O371 Eu2 O4W 137.0(2) . .
O6W Eu2 O4W 76.3(2) . .
O281 Eu2 O5W 75.6(2) . .
O381 Eu2 O5W 89.3(2) 2_756 .
O371 Eu2 O5W 78.4(2) . .
O6W Eu2 O5W 141.6(2) . .
O4W Eu2 O5W 137.2(2) . .
O281 Eu2 N31 135.4(2) . .
O381 Eu2 N31 73.2(2) 2_756 .
O371 Eu2 N31 62.5(2) . .
O6W Eu2 N31 72.2(2) . .
O4W Eu2 N31 140.6(2) . .
O5W Eu2 N31 69.4(2) . .
O281 Eu2 N33 71.3(2) . 2_756
O381 Eu2 N33 62.6(2) 2_756 2_756
O371 Eu2 N33 140.8(2) . 2_756
O6W Eu2 N33 134.0(2) . 2_756
O4W Eu2 N33 71.7(2) . 2_756
O5W Eu2 N33 66.2(2) . 2_756
N31 Eu2 N33 115.9(2) . 2_756
O281 Eu2 N23 63.2(2) . .
O381 Eu2 N23 140.2(2) 2_756 .
O371 Eu2 N23 70.4(2) . .
O6W Eu2 N23 73.8(2) . .
O4W Eu2 N23 67.4(2) . .
O5W Eu2 N23 129.6(2) . .
N31 Eu2 N23 123.3(2) . .
N33 Eu2 N23 120.5(2) 2_756 .
C12 N11 C16 117.5(8) . .
C12 N11 Eu1 126.8(6) . .
C16 N11 Eu1 115.6(6) . .
N11 C12 N13 126.3(9) . .
N11 C12 H12 116.9 . .
N13 C12 H12 116.9 . .
C12 N13 C14 115.8(8) . .
C12 N13 Eu1 127.4(6) . 2_656
C14 N13 Eu1 116.7(6) . 2_656
N13 C14 C15 122.1(9) . .
N13 C14 C18 115.1(8) . .
C15 C14 C18 122.5(8) . .
C16 C15 C14 117.0(8) . .
C16 C15 H15 121.5 . .
C14 C15 H15 121.5 . .
N11 C16 C15 121.2(8) . .
N11 C16 C17 116.0(8) . .
C15 C16 C17 122.8(8) . .
O172 C17 O171 124.8(9) . .
O172 C17 C16 119.5(9) . .
O171 C17 C16 115.6(8) . .
C17 O171 Eu1 129.4(6) . .
O182 C18 O181 127.1(9) . .
O182 C18 C14 118.0(9) . .
O181 C18 C14 114.9(8) . .
C18 O181 Eu1 129.4(6) . 2_656
C26 N21 C22 116.6(8) . .
C26 N21 Eu1 113.7(6) . .
C22 N21 Eu1 129.7(5) . .
N23 C22 N21 125.1(7) . .
N23 C22 H22 117.4 . .
N21 C22 H22 117.4 . .
C22 N23 C24 117.1(8) . .
C22 N23 Eu2 130.0(6) . .
C24 N23 Eu2 112.9(6) . .
C25 C24 N23 121.3(8) . .
C25 C24 C28 122.6(8) . .
N23 C24 C28 116.1(8) . .
C24 C25 C26 118.4(7) . .
C24 C25 H25 120.8 . .
C26 C25 H25 120.8 . .
N21 C26 C25 121.3(9) . .
N21 C26 C27 115.5(9) . .
C25 C26 C27 123.1(9) . .
O272 C27 O271 127.4(10) . .
O272 C27 C26 117.7(9) . .
O271 C27 C26 114.9(9) . .
C27 O271 Eu1 128.6(6) . .
O282 C28 O281 125.8(9) . .
O282 C28 C24 118.8(9) . .
O281 C28 C24 115.4(8) . .
C28 O281 Eu2 128.4(6) . .
C36 N31 C32 117.4(8) . .
C36 N31 Eu2 116.8(6) . .
C32 N31 Eu2 125.7(6) . .
N31 C32 N33 125.1(9) . .
N31 C32 H32 117.4 . .
N33 C32 H32 117.4 . .
C34 N33 C32 117.1(8) . .
C34 N33 Eu2 116.6(6) . 2_746
C32 N33 Eu2 126.2(6) . 2_746
N33 C34 C35 121.6(8) . .
N33 C34 C38 114.7(8) . .
C35 C34 C38 123.6(8) . .
C34 C35 C36 116.1(9) . .
C34 C35 H35 122.0 . .
C36 C35 H35 122.0 . .
N31 C36 C35 122.3(9) . .
N31 C36 C37 116.5(8) . .
C35 C36 C37 121.2(8) . .
O372 C37 O371 126.8(9) . .
O372 C37 C36 119.4(8) . .
O371 C37 C36 113.8(8) . .
C37 O371 Eu2 129.8(6) . .
O381 C38 O382 125.4(8) . .
O381 C38 C34 116.3(8) . .
O382 C38 C34 118.2(8) . .
C38 O381 Eu2 128.9(6) . 2_746
Eu1 O1W H11W 128.8 . .
Eu1 O1W H12W 125.5 . .
H11W O1W H12W 102.8 . .
Eu1 O2W H21W 124.1 . .
Eu1 O2W H22W 132.0 . .
H21W O2W H22W 103.5 . .
Eu1 O3W H31W 112.3 . .
Eu1 O3W H32W 122.7 . .
H31W O3W H32W 105.1 . .
Eu2 O4W H41W 127.5 . .
Eu2 O4W H42W 128.6 . .
H41W O4W H42W 103.7 . .
Eu2 O5W H51W 106.7 . .
Eu2 O5W H52W 129.2 . .
H51W O5W H52W 104.7 . .
Eu2 O6W H61W 114.8 . .
Eu2 O6W H62W 130.6 . .
H61W O6W H62W 104.8 . .

loop_
_geom_bond_atom_site_label_1
_geom_bond_atom_site_label_2
_geom_bond_distance
_geom_bond_site_symmetry_2
Eu1 O271 2.324(7) .
Eu1 O171 2.374(6) .
Eu1 O181 2.398(6) 2_646
Eu1 O1W 2.413(7) .
Eu1 O2W 2.424(7) .
Eu1 O3W 2.442(7) .
Eu1 N13 2.660(8) 2_646
Eu1 N11 2.682(8) .
Eu1 N21 2.708(7) .
Eu2 O281 2.344(6) .
Eu2 O381 2.385(7) 2_756
Eu2 O371 2.404(6) .
Eu2 O6W 2.410(6) .
Eu2 O4W 2.432(7) .
Eu2 O5W 2.470(6) .
Eu2 N31 2.644(8) .
Eu2 N33 2.654(8) 2_756
Eu2 N23 2.702(7) .
N11 C12 1.311(12) .
N11 C16 1.338(11) .
C12 N13 1.327(12) .
C12 H12 0.9300 .
N13 C14 1.339(11) .
N13 Eu1 2.660(8) 2_656
C14 C15 1.384(13) .
C14 C18 1.537(13) .
C15 C16 1.367(13) .
C15 H15 0.9300 .
C16 C17 1.505(13) .
C17 O172 1.244(11) .
C17 O171 1.276(12) .
C18 O182 1.235(12) .
C18 O181 1.261(12) .
O181 Eu1 2.398(6) 2_656
N21 C26 1.334(12) .
N21 C22 1.353(12) .
C22 N23 1.322(12) .
C22 H22 0.9300 .
N23 C24 1.361(12) .
C24 C25 1.346(14) .
C24 C28 1.507(13) .
C25 C26 1.389(14) .
C25 H25 0.9300 .
C26 C27 1.515(14) .
C27 O272 1.240(12) .
C27 O271 1.269(12) .
C28 O282 1.220(11) .
C28 O281 1.260(12) .
N31 C36 1.310(12) .
N31 C32 1.330(12) .
C32 N33 1.336(11) .
C32 H32 0.9300 .
N33 C34 1.330(11) .
N33 Eu2 2.654(8) 2_746
C34 C35 1.391(13) .
C34 C38 1.519(12) .
C35 C36 1.392(13) .
C35 H35 0.9300 .
C36 C37 1.534(13) .
C37 O372 1.213(11) .
C37 O371 1.253(11) .
C38 O381 1.246(11) .
C38 O382 1.246(11) .
O381 Eu2 2.385(7) 2_746
O1W H11W 0.8518 .
O1W H12W 0.8939 .
O2W H21W 0.8886 .
O2W H22W 0.8323 .
O3W H31W 0.8483 .
O3W H32W 0.8460 .
O4W H41W 0.8251 .
O4W H42W 0.8884 .
O5W H51W 0.8472 .
O5W H52W 0.8525 .
O6W H61W 0.8488 .
O6W H62W 0.8489 .

loop_
_geom_hbond_atom_site_label_D
_geom_hbond_atom_site_label_H
_geom_hbond_atom_site_label_A
_geom_hbond_distance_DH
_geom_hbond_distance_HA
_geom_hbond_distance_DA
_geom_hbond_angle_DHA
_geom_hbond_site_symmetry_A
O1W H11W O7W 0.85 1.82 2.669(10) 172.7 .
O1W H12W O182 0.89 2.05 2.884(10) 155.7 3_657
O2W H21W O8W 0.89 1.88 2.63(2) 140.7 .
O2W H22W O172 0.83 1.93 2.744(9) 165.9 3_657
O3W H31W O9W 0.85 2.12 2.966(10) 173.7 3_656
O3W H32W O10W 0.85 1.90 2.742(10) 176.1 .
O4W H41W O382 0.83 1.91 2.733(9) 173.6 4_556
O4W H42W O8W' 0.89 2.31 3.19(3) 171.1 .
O5W H51W O15W 0.85 2.11 2.955(9) 176.3 1_565
O5W H52W O16W 0.85 1.97 2.812(10) 168.2 2_746
O6W H61W O14W 0.85 1.84 2.680(10) 169.7 .
O6W H62W O372 0.85 1.96 2.806(9) 171.6 4_556

loop_
_cell_oxdiff_twin_id
_cell_oxdiff_twin_matrix_11
_cell_oxdiff_twin_matrix_12
_cell_oxdiff_twin_matrix_13
_cell_oxdiff_twin_matrix_21
_cell_oxdiff_twin_matrix_22
_cell_oxdiff_twin_matrix_23
_cell_oxdiff_twin_matrix_31
_cell_oxdiff_twin_matrix_32
_cell_oxdiff_twin_matrix_33
1 1.0000 0.0000 0.0000 0.0000 1.0000 0.0000 0.0000 0.0000 1.0000
2 1.0001 -0.0000 0.0744 -0.0000 -1.0001 -0.0002 -0.0004 0.0003 -1.0003

loop_
_diffrn_oxdiff_twin_id
_diffrn_oxdiff_twin_ratio
_diffrn_oxdiff_twin_reflns_isolated
_diffrn_oxdiff_twin_reflns_overlapped
1 0.5622 3304 17529
2 0.4378 3291 17529
